data_4067395
loop_
_publ_author_name
'Jia, Ai-Quan'
'Han, Ying-Feng'
'Lin, Yue-Jian'
'Jin, Guo-Xin'

_publ_section_title
;
 Syntheses and Reactions of Half-Sandwich Iridium, Rhodium, and Ruthenium
 Metallacycles Containing 4-Pyridyl Dithioether Ligands
;
_journal_issue 1
_journal_name_full Organometallics
_journal_page_first 232
_journal_page_last 240
_journal_paper_doi 10.1021/om900921g
_journal_volume 29
_journal_year 2010
_chemical_formula_sum 'C12 H12 N2 S2'
_chemical_formula_weight 248.36
_chemical_name_systematic ?
_space_group_IT_number 14
_symmetry_cell_setting monoclinic
_symmetry_space_group_name_Hall '-P 2ybc'
_symmetry_space_group_name_H-M 'P 1 21/c 1'
_atom_sites_solution_hydrogens geom
_atom_sites_solution_primary direct
_atom_sites_solution_secondary difmap
_audit_creation_method SHELXL-97
_cell_angle_alpha 90.00
_cell_angle_beta 118.147(4)
_cell_angle_gamma 90.00
_cell_formula_units_Z 4
_cell_length_a 9.441(4)
_cell_length_b 14.999(5)
_cell_length_c 9.799(4)
_cell_measurement_reflns_used 779
_cell_measurement_temperature 293(2)
_cell_measurement_theta_max 26.078
_cell_measurement_theta_min 2.446
_cell_volume 1223.5(8)
_computing_cell_refinement 'Bruker SMART'
_computing_data_collection 'Bruker SMART'
_computing_data_reduction 'Bruker SHELXTL'
_computing_molecular_graphics 'Bruker SHELXTL'
_computing_publication_material 'Bruker SHELXTL'
_computing_structure_refinement 'SHELXL-97 (Sheldrick, 1997)'
_computing_structure_solution 'SHELXS-97 (Sheldrick, 1990)'
_diffrn_ambient_temperature 293(2)
_diffrn_measured_fraction_theta_full 0.978
_diffrn_measured_fraction_theta_max 0.978
_diffrn_measurement_device_type 'CCD area detector'
_diffrn_measurement_method 'phi and omega scans'
_diffrn_radiation_monochromator graphite
_diffrn_radiation_source 'fine-focus sealed tube'
_diffrn_radiation_type MoK\a
_diffrn_radiation_wavelength 0.71073
_diffrn_reflns_av_R_equivalents 0.0351
_diffrn_reflns_av_sigmaI/netI 0.0470
_diffrn_reflns_limit_h_max 11
_diffrn_reflns_limit_h_min -12
_diffrn_reflns_limit_k_max 13
_diffrn_reflns_limit_k_min -19
_diffrn_reflns_limit_l_max 11
_diffrn_reflns_limit_l_min -12
_diffrn_reflns_number 5805
_diffrn_reflns_theta_full 27.00
_diffrn_reflns_theta_max 27.00
_diffrn_reflns_theta_min 2.72
_diffrn_standards_decay_% 5.51
_exptl_absorpt_coefficient_mu 0.408
_exptl_absorpt_correction_T_max 0.9681
_exptl_absorpt_correction_T_min 0.9048
_exptl_absorpt_correction_type multi-scan
_exptl_absorpt_process_details sadabs
_exptl_crystal_colour yellow
_exptl_crystal_density_diffrn 1.348
_exptl_crystal_density_method 'not measured'
_exptl_crystal_description prism
_exptl_crystal_F_000 520
_exptl_crystal_size_max 0.25
_exptl_crystal_size_mid 0.15
_exptl_crystal_size_min 0.08
_refine_diff_density_max 0.232
_refine_diff_density_min -0.197
_refine_diff_density_rms 0.049
_refine_ls_extinction_method none
_refine_ls_goodness_of_fit_ref 0.845
_refine_ls_hydrogen_treatment constr
_refine_ls_matrix_type full
_refine_ls_number_parameters 145
_refine_ls_number_reflns 2612
_refine_ls_number_restraints 0
_refine_ls_restrained_S_all 0.845
_refine_ls_R_factor_all 0.0753
_refine_ls_R_factor_gt 0.0381
_refine_ls_shift/su_max 0.001
_refine_ls_shift/su_mean 0.000
_refine_ls_structure_factor_coef Fsqd
_refine_ls_weighting_details 'calc w=1/[\s^2^(Fo^2^)+(0.0420P)^2^+0.0000P] where P=(Fo^2^+2Fc^2^)/3'
_refine_ls_weighting_scheme calc
_refine_ls_wR_factor_gt 0.0810
_refine_ls_wR_factor_ref 0.0898
_reflns_number_gt 1474
_reflns_number_total 2612
_reflns_threshold_expression >2sigma(I)
_cod_data_source_file om900921g_si_001.cif
_cod_data_source_block L
_cod_depositor_comments
;
The following automatic conversions were performed:

'_symmetry_cell_setting' value 'Monoclinic' changed to 'monoclinic'
according to /home/saulius/struct/CIF-dictionaries/cif_core.dic
dictionary named 'cif_core.dic' version 2.4.1 from 2010-06-29.

Automatic conversion script
Id: cif_fix_values 1715 2011-07-08 13:25:40Z adriana 
;
_cod_original_cell_volume 1223.4(8)
_cod_original_sg_symbol_H-M P2(1)/c
_cod_database_code 4067395

loop_
_symmetry_equiv_pos_as_xyz
'x, y, z'
'-x, y+1/2, -z+1/2'
'-x, -y, -z'
'x, -y-1/2, z-1/2'

loop_
_atom_site_label
_atom_site_type_symbol
_atom_site_fract_x
_atom_site_fract_y
_atom_site_fract_z
_atom_site_U_iso_or_equiv
_atom_site_adp_type
_atom_site_occupancy
_atom_site_symmetry_multiplicity
_atom_site_calc_flag
_atom_site_refinement_flags
N1 N -0.0067(3) 0.74236(13) 0.6136(2) 0.0699(6) Uani 1 1 d .
S1 S 0.00526(7) 1.02664(3) 0.78076(6) 0.05249(18) Uani 1 1 d .
C1 C 0.0652(2) 1.01976(12) 0.9848(2) 0.0479(5) Uani 1 1 d .
H1A H 0.1611 0.9833 1.0354 0.057 Uiso 1 1 calc R
H1B H 0.0915 1.0790 1.0295 0.057 Uiso 1 1 calc R
C2 C 0.0703(3) 0.76216(14) 0.7628(3) 0.0665(7) Uani 1 1 d .
H2 H 0.1223 0.7159 0.8316 0.080 Uiso 1 1 calc R
C3 C 0.0794(3) 0.84547(13) 0.8235(2) 0.0560(6) Uani 1 1 d .
H3 H 0.1357 0.8546 0.9299 0.067 Uiso 1 1 calc R
C4 C 0.0041(2) 0.91539(13) 0.7250(2) 0.0435(5) Uani 1 1 d .
C5 C -0.0767(3) 0.89643(14) 0.5679(2) 0.0560(6) Uani 1 1 d .
H5 H -0.1294 0.9414 0.4963 0.067 Uiso 1 1 calc R
C6 C -0.0779(3) 0.81076(16) 0.5198(3) 0.0677(7) Uani 1 1 d .
H6 H -0.1323 0.7995 0.4139 0.081 Uiso 1 1 calc R
N2 N 0.4893(3) 0.74712(13) 0.0978(2) 0.0718(6) Uani 1 1 d .
S2 S 0.52368(7) 1.02689(3) 0.29022(6) 0.05386(18) Uani 1 1 d .
C7 C 0.4435(3) 1.02227(12) 0.4240(2) 0.0459(5) Uani 1 1 d .
H7A H 0.4211 1.0824 0.4447 0.055 Uiso 1 1 calc R
H7B H 0.3427 0.9898 0.3766 0.055 Uiso 1 1 calc R
C8 C 0.4202(3) 0.76713(14) 0.1841(2) 0.0617(6) Uani 1 1 d .
H8 H 0.3636 0.7221 0.2026 0.074 Uiso 1 1 calc R
C9 C 0.4254(3) 0.84890(12) 0.2482(2) 0.0506(5) Uani 1 1 d .
H9 H 0.3746 0.8581 0.3084 0.061 Uiso 1 1 calc R
C10 C 0.5070(2) 0.91730(13) 0.2224(2) 0.0430(5) Uani 1 1 d .
C11 C 0.5794(3) 0.89832(15) 0.1313(2) 0.0587(6) Uani 1 1 d .
H11 H 0.6354 0.9422 0.1097 0.070 Uiso 1 1 calc R
C12 C 0.5671(3) 0.81389(18) 0.0737(3) 0.0727(7) Uani 1 1 d .
H12 H 0.6169 0.8025 0.0133 0.087 Uiso 1 1 calc R

loop_
_atom_site_aniso_label
_atom_site_aniso_U_11
_atom_site_aniso_U_22
_atom_site_aniso_U_33
_atom_site_aniso_U_23
_atom_site_aniso_U_13
_atom_site_aniso_U_12
N1 0.0937(18) 0.0540(13) 0.0690(14) -0.0136(10) 0.0440(13) 0.0027(11)
S1 0.0689(4) 0.0384(3) 0.0507(3) 0.0008(2) 0.0286(3) -0.0018(3)
C1 0.0545(14) 0.0411(11) 0.0472(12) -0.0092(9) 0.0232(11) -0.0038(9)
C2 0.094(2) 0.0485(14) 0.0638(16) 0.0029(12) 0.0430(15) 0.0150(13)
C3 0.0721(17) 0.0496(13) 0.0448(12) 0.0000(10) 0.0263(12) 0.0107(11)
C4 0.0485(13) 0.0412(11) 0.0470(12) -0.0016(10) 0.0276(11) -0.0002(9)
C5 0.0667(16) 0.0555(14) 0.0457(13) 0.0001(10) 0.0265(12) 0.0072(11)
C6 0.0796(19) 0.0719(16) 0.0512(14) -0.0140(13) 0.0304(14) 0.0037(13)
N2 0.0997(19) 0.0556(13) 0.0608(13) -0.0100(10) 0.0384(13) 0.0123(11)
S2 0.0781(4) 0.0392(3) 0.0524(3) -0.0028(2) 0.0375(3) -0.0085(3)
C7 0.0599(14) 0.0374(11) 0.0443(11) -0.0074(9) 0.0279(10) 0.0004(9)
C8 0.0893(19) 0.0411(13) 0.0547(14) -0.0025(10) 0.0339(14) -0.0008(11)
C9 0.0724(16) 0.0415(12) 0.0453(12) -0.0022(9) 0.0340(12) 0.0000(10)
C10 0.0487(13) 0.0420(12) 0.0352(11) 0.0018(9) 0.0173(10) 0.0044(9)
C11 0.0642(16) 0.0665(15) 0.0529(14) -0.0054(11) 0.0337(13) -0.0014(12)
C12 0.081(2) 0.0872(19) 0.0609(16) -0.0131(14) 0.0424(15) 0.0137(15)

loop_
_atom_type_symbol
_atom_type_description
_atom_type_scat_dispersion_real
_atom_type_scat_dispersion_imag
_atom_type_scat_source
C C 0.0033 0.0016 'International Tables Vol C Tables 4.2.6.8 and 6.1.1.4'
H H 0.0000 0.0000 'International Tables Vol C Tables 4.2.6.8 and 6.1.1.4'
N N 0.0061 0.0033 'International Tables Vol C Tables 4.2.6.8 and 6.1.1.4'
S S 0.1246 0.1234 'International Tables Vol C Tables 4.2.6.8 and 6.1.1.4'

loop_
_geom_angle_atom_site_label_1
_geom_angle_atom_site_label_2
_geom_angle_atom_site_label_3
_geom_angle
_geom_angle_site_symmetry_1
C2 N1 C6 115.2(2) .
C4 S1 C1 104.08(9) .
C1 C1 S1 112.38(18) 3_577
N1 C2 C3 125.0(2) .
C2 C3 C4 119.0(2) .
C3 C4 C5 117.02(19) .
C3 C4 S1 125.57(16) .
C5 C4 S1 117.39(16) .
C6 C5 C4 119.1(2) .
N1 C6 C5 124.6(2) .
C8 N2 C12 115.1(2) .
C10 S2 C7 104.32(9) .
C7 C7 S2 112.96(18) 3_676
N2 C8 C9 125.1(2) .
C8 C9 C10 119.09(19) .
C9 C10 C11 117.00(18) .
C9 C10 S2 125.98(15) .
C11 C10 S2 117.00(16) .
C12 C11 C10 118.9(2) .
N2 C12 C11 124.8(2) .

loop_
_geom_bond_atom_site_label_1
_geom_bond_atom_site_label_2
_geom_bond_distance
_geom_bond_site_symmetry_2
N1 C2 1.323(3) .
N1 C6 1.329(3) .
S1 C4 1.754(2) .
S1 C1 1.805(2) .
C1 C1 1.517(4) 3_577
C2 C3 1.369(3) .
C3 C4 1.375(3) .
C4 C5 1.387(3) .
C5 C6 1.367(3) .
N2 C8 1.323(3) .
N2 C12 1.327(3) .
S2 C10 1.752(2) .
S2 C7 1.7976(18) .
C7 C7 1.518(4) 3_676
C8 C9 1.368(3) .
C9 C10 1.376(3) .
C10 C11 1.385(2) .
C11 C12 1.369(3) .
